data_1004046
loop_
_publ_author_name
'Boivin, J C'
'Thomas, D'
'Pouillard, G'
'Perrot, P'

_publ_section_title
;
Determination de la structure cristalline du ferrite de baryium Ba
Fe~6~ O~11~
;
_journal_coden_ASTM JSSCBI
_journal_name_full 'Journal of Solid State Chemistry'
_journal_page_first 101
_journal_page_last 108
_journal_paper_doi 10.1016/0022-4596(79)90213-5
_journal_volume 29
_journal_year 1979
_chemical_formula_structural 'Ba2 Fe6 O11'
_chemical_formula_sum 'Ba2 Fe6 O11'
_chemical_name_systematic 'Dibarium hexairon(III) oxide'
_space_group_IT_number 58
_symmetry_cell_setting orthorhombic
_symmetry_Int_Tables_number 58
_symmetry_space_group_name_Hall '-P 2 2n'
_symmetry_space_group_name_H-M 'P n n m'
_cell_angle_alpha 90
_cell_angle_beta 90
_cell_angle_gamma 90
_cell_formula_units_Z 4
_cell_length_a 23.024(10)
_cell_length_b 5.181(3)
_cell_length_c 8.900(4)
_cell_volume 1061.7
_exptl_crystal_density_meas 4.96
_refine_ls_R_factor_all 0.045
_cod_database_code 1004046

loop_
_symmetry_equiv_pos_as_xyz
x,y,z
-x,-y,z
1/2+x,1/2-y,1/2-z
1/2-x,1/2+y,1/2-z
-x,-y,-z
x,y,-z
1/2-x,1/2+y,1/2+z
1/2+x,1/2-y,1/2+z

loop_
_atom_site_label
_atom_site_type_symbol
_atom_site_symmetry_multiplicity
_atom_site_Wyckoff_symbol
_atom_site_fract_x
_atom_site_fract_y
_atom_site_fract_z
_atom_site_occupancy
_atom_site_attached_hydrogens
_atom_site_calc_flag
Ba1 Ba2+ 4 g 0.14032(3) 0.38712(16) 0. 1. 0 d
Ba2 Ba2+ 4 g 0.34600(3) 0.097030(16) 0. 1. 0 d
Fe1 Fe3+ 2 a 0. 0. 0. 1. 0 d
Fe2 Fe3+ 2 d 0. 0.5 0.5 1. 0 d
Fe3 Fe3+ 4 f 0. 0.5 0.16792(16) 1. 0 d
Fe4 Fe3+ 8 h 0.42639(4) 0.49111(25) 0.17806(10) 1. 0 d
Fe5 Fe3+ 8 h 0.21438(4) 0.88486(26) 0.20641(10) 1. 0 d
O1 O2- 8 h 0.2854(2) 0.0243(12) 0.2634(6) 1. 0 d
O2 O2- 8 h 0.0484(2) 0.1794(11) 0.1571(6) 1. 0 d
O3 O2- 8 h 0.4494(2) 0.1485(12) 0.1621(5) 1. 0 d
O4 O2- 8 h 0.3458(2) 0.5100(13) 0.1819(6) 1. 0 d
O5 O2- 4 g 0.0445(3) 0.6718(16) 0. 1. 0 d
O6 O2- 4 g 0.5548(3) 0.3191(18) 0. 1. 0 d
O7 O2- 4 g 0.2047(4) 0.9349(20) 0. 1. 0 d

loop_
_atom_type_symbol
_atom_type_oxidation_number
Ba2+ 2.000
Fe3+ 3.000
O2- -2.000
